data_2204589
loop_
_publ_author_name
'Va\<sinov\'a, Marie'
'Marek, Jarom\'ir'
'Van\<co, J\'an'
'Such\'y, V\'aclav'

_publ_section_title
;
 Tlatlancuayin
;
_journal_issue 11
_journal_name_full 'Acta Crystallographica Section E'
_journal_page_first o2019
_journal_page_last o2021
_journal_paper_doi 10.1107/S160053680402536X
_journal_volume 60
_journal_year 2004
_chemical_formula_iupac 'C18 H14 O6'
_chemical_formula_moiety 'C18 H14 O6'
_chemical_formula_sum 'C18 H14 O6'
_chemical_formula_weight 326.29
_chemical_melting_point 420.65
_chemical_name_common tlatlancuayin
_chemical_name_systematic
;
2',5-dimethoxy-6,7-methylenedioxyisoflavone
;
_space_group_IT_number 14
_symmetry_cell_setting monoclinic
_symmetry_space_group_name_Hall '-P 2ybc'
_symmetry_space_group_name_H-M 'P 1 21/c 1'
_atom_sites_solution_hydrogens geom
_atom_sites_solution_primary direct
_atom_sites_solution_secondary difmap
_audit_creation_method SHELXL-97
_cell_angle_alpha 90.00
_cell_angle_beta 93.26(2)
_cell_angle_gamma 90.00
_cell_formula_units_Z 4
_cell_length_a 11.262(3)
_cell_length_b 7.6872(19)
_cell_length_c 16.540(4)
_cell_measurement_reflns_used 2626
_cell_measurement_temperature 120(2)
_cell_measurement_theta_max 27.48
_cell_measurement_theta_min 2.59
_cell_volume 1429.6(6)
_computing_cell_refinement 'CrysAlis RED (Oxford Diffraction, 2004)'
_computing_data_collection 'CrysAlis CCD (Oxford Diffraction, 2004)'
_computing_data_reduction 'CrysAlis RED'
_computing_molecular_graphics 'ORTEPIII (Burnett & Johnson, 1996)'
_computing_publication_material 'SHELXL97 and PARST (Nardelli, 1995)'
_computing_structure_refinement 'SHELXL97 (Sheldrick, 1997)'
_computing_structure_solution 'SHELXS97 (Sheldrick, 1997)'
_diffrn_ambient_temperature 120(2)
_diffrn_detector_area_resol_mean 16.3
_diffrn_measured_fraction_theta_full 0.997
_diffrn_measured_fraction_theta_max 0.997
_diffrn_measurement_device_type 'Kuma KM-4 CCD'
_diffrn_measurement_method \w
_diffrn_radiation_monochromator 'Enhance (Oxford Diffraction)'
_diffrn_radiation_source 'fine-focus sealed tube'
_diffrn_radiation_type MoK\a
_diffrn_radiation_wavelength 0.71073
_diffrn_reflns_av_R_equivalents 0.0435
_diffrn_reflns_av_sigmaI/netI 0.0313
_diffrn_reflns_limit_h_max 13
_diffrn_reflns_limit_h_min -13
_diffrn_reflns_limit_k_max 6
_diffrn_reflns_limit_k_min -9
_diffrn_reflns_limit_l_max 19
_diffrn_reflns_limit_l_min -19
_diffrn_reflns_number 7787
_diffrn_reflns_theta_full 25.00
_diffrn_reflns_theta_max 25.00
_diffrn_reflns_theta_min 3.14
_diffrn_standards_number 0
_exptl_absorpt_coefficient_mu 0.115
_exptl_absorpt_correction_type none
_exptl_crystal_colour 'light brown'
_exptl_crystal_density_diffrn 1.516
_exptl_crystal_density_method 'not measured'
_exptl_crystal_description Prism
_exptl_crystal_F_000 680
_exptl_crystal_size_max 0.50
_exptl_crystal_size_mid 0.30
_exptl_crystal_size_min 0.30
_refine_diff_density_max 0.210
_refine_diff_density_min -0.228
_refine_ls_extinction_method none
_refine_ls_goodness_of_fit_ref 0.997
_refine_ls_hydrogen_treatment constr
_refine_ls_matrix_type full
_refine_ls_number_parameters 219
_refine_ls_number_reflns 2513
_refine_ls_number_restraints 0
_refine_ls_restrained_S_all 0.997
_refine_ls_R_factor_all 0.0430
_refine_ls_R_factor_gt 0.0364
_refine_ls_shift/su_max 0.000
_refine_ls_shift/su_mean 0.000
_refine_ls_structure_factor_coef Fsqd
_refine_ls_weighting_details 'calc w = 1/[\s^2^(Fo^2^)+(0.05P)^2^+0.6P] where P = (Fo^2^+2Fc^2^)/3'
_refine_ls_weighting_scheme calc
_refine_ls_wR_factor_gt 0.0902
_refine_ls_wR_factor_ref 0.0949
_reflns_number_gt 2191
_reflns_number_total 2513
_reflns_threshold_expression I>2\s(I)
_cod_data_source_file wn6290.cif
_cod_data_source_block I
_cod_original_sg_symbol_H-M 'P 21/c'
_cod_database_code 2204589
_cod_database_fobs_code 2204589

loop_
_symmetry_equiv_pos_as_xyz
'x, y, z'
'-x, y+1/2, -z+1/2'
'-x, -y, -z'
'x, -y-1/2, z-1/2'

loop_
_atom_site_label
_atom_site_fract_x
_atom_site_fract_y
_atom_site_fract_z
_atom_site_U_iso_or_equiv
_atom_site_adp_type
_atom_site_calc_flag
_atom_site_refinement_flags
_atom_site_occupancy
_atom_site_type_symbol
O1 0.66163(9) 1.00762(13) 0.36588(6) 0.0202(3) Uani d . 1 O
O2 0.65600(9) 0.78406(14) 0.14191(6) 0.0221(3) Uani d . 1 O
O3 0.89872(9) 0.69849(14) 0.17282(6) 0.0231(3) Uani d . 1 O
O4 1.08534(9) 0.72136(14) 0.29725(6) 0.0245(3) Uani d . 1 O
O5 1.06676(9) 0.84629(14) 0.42315(6) 0.0249(3) Uani d . 1 O
O6 0.55584(9) 1.16211(14) 0.09673(6) 0.0235(3) Uani d . 1 O
C1 0.56641(13) 1.02097(19) 0.31240(9) 0.0189(3) Uani d . 1 C
H1 0.4975 1.0776 0.3300 0.023 Uiso calc R 1 H
C2 0.56271(13) 0.95978(18) 0.23628(8) 0.0175(3) Uani d . 1 C
C3 0.66317(13) 0.86185(18) 0.20743(8) 0.0174(3) Uani d . 1 C
C4 0.88082(13) 0.78402(18) 0.24385(9) 0.0180(3) Uani d . 1 C
C5 0.97300(13) 0.79029(19) 0.30156(9) 0.0193(3) Uani d . 1 C
C6 0.96182(13) 0.86514(19) 0.37721(9) 0.0197(3) Uani d . 1 C
C7 0.85872(13) 0.93934(19) 0.39945(9) 0.0198(3) Uani d . 1 C
H7 0.8514 0.9905 0.4512 0.024 Uiso calc R 1 H
C8 0.76422(13) 0.93469(18) 0.34047(9) 0.0178(3) Uani d . 1 C
C9 0.77037(13) 0.86105(17) 0.26327(8) 0.0171(3) Uani d . 1 C
C10 1.15192(14) 0.7918(2) 0.36634(9) 0.0257(4) Uani d . 1 C
H10A 1.2003 0.8921 0.3501 0.031 Uiso calc R 1 H
H10B 1.2059 0.7025 0.3911 0.031 Uiso calc R 1 H
C11 0.45166(13) 0.98206(18) 0.18352(9) 0.0184(3) Uani d . 1 C
C12 0.45098(13) 1.08098(18) 0.11195(9) 0.0191(3) Uani d . 1 C
C13 0.34742(13) 1.09308(19) 0.06171(9) 0.0221(3) Uani d . 1 C
H13 0.3473 1.1576 0.0127 0.027 Uiso calc R 1 H
C14 0.24483(14) 1.0104(2) 0.08368(9) 0.0240(3) Uani d . 1 C
H14 0.1748 1.0173 0.0490 0.029 Uiso calc R 1 H
C15 0.24270(13) 0.9181(2) 0.15539(10) 0.0240(3) Uani d . 1 C
H15 0.1713 0.8645 0.1707 0.029 Uiso calc R 1 H
C16 0.34643(13) 0.90465(19) 0.20485(9) 0.0211(3) Uani d . 1 C
H16 0.3453 0.8414 0.2541 0.025 Uiso calc R 1 H
C17 0.55261(14) 1.2800(2) 0.02926(9) 0.0251(4) Uani d . 1 C
H17A 0.5344 1.2153 -0.0210 0.038 Uiso calc R 1 H
H17B 0.6301 1.3370 0.0266 0.038 Uiso calc R 1 H
H17C 0.4911 1.3681 0.0361 0.038 Uiso calc R 1 H
C18 0.91178(14) 0.8101(2) 0.10428(9) 0.0271(4) Uani d . 1 C
H18A 0.8343 0.8596 0.0870 0.041 Uiso calc R 1 H
H18B 0.9425 0.7426 0.0598 0.041 Uiso calc R 1 H
H18C 0.9674 0.9042 0.1193 0.041 Uiso calc R 1 H

loop_
_atom_site_aniso_label
_atom_site_aniso_U_11
_atom_site_aniso_U_22
_atom_site_aniso_U_33
_atom_site_aniso_U_12
_atom_site_aniso_U_13
_atom_site_aniso_U_23
O1 0.0201(5) 0.0234(5) 0.0170(5) 0.0025(4) 0.0004(4) -0.0012(4)
O2 0.0192(5) 0.0280(6) 0.0190(5) -0.0012(4) -0.0012(4) -0.0039(4)
O3 0.0260(6) 0.0252(6) 0.0181(5) 0.0057(5) 0.0004(4) -0.0037(4)
O4 0.0176(5) 0.0316(6) 0.0241(6) 0.0052(5) -0.0018(4) -0.0024(5)
O5 0.0187(5) 0.0354(6) 0.0201(6) 0.0006(5) -0.0038(4) -0.0002(5)
O6 0.0208(5) 0.0260(6) 0.0234(6) -0.0020(4) -0.0007(4) 0.0080(4)
C1 0.0170(7) 0.0199(7) 0.0196(7) 0.0018(6) -0.0002(6) 0.0033(6)
C2 0.0175(7) 0.0155(7) 0.0194(7) -0.0017(6) 0.0001(6) 0.0036(6)
C3 0.0195(7) 0.0149(7) 0.0179(7) -0.0028(6) 0.0008(6) 0.0026(6)
C4 0.0206(7) 0.0158(7) 0.0176(7) -0.0005(6) 0.0004(6) 0.0012(6)
C5 0.0174(7) 0.0182(7) 0.0224(8) 0.0014(6) 0.0027(6) 0.0025(6)
C6 0.0180(7) 0.0205(7) 0.0200(7) -0.0034(6) -0.0045(6) 0.0041(6)
C7 0.0226(8) 0.0209(7) 0.0158(7) -0.0024(6) -0.0001(6) -0.0002(6)
C8 0.0176(7) 0.0156(7) 0.0204(7) -0.0002(6) 0.0021(6) 0.0025(6)
C9 0.0192(7) 0.0143(7) 0.0178(7) -0.0010(6) 0.0007(6) 0.0024(5)
C10 0.0195(8) 0.0316(9) 0.0257(8) 0.0017(7) -0.0022(6) -0.0009(7)
C11 0.0183(7) 0.0166(7) 0.0202(7) 0.0034(6) -0.0007(6) -0.0022(6)
C12 0.0196(7) 0.0170(7) 0.0210(7) 0.0020(6) 0.0023(6) -0.0020(6)
C13 0.0249(8) 0.0211(8) 0.0201(7) 0.0038(6) -0.0015(6) 0.0000(6)
C14 0.0203(8) 0.0256(8) 0.0255(8) 0.0032(6) -0.0050(6) -0.0027(6)
C15 0.0179(7) 0.0233(8) 0.0308(8) 0.0002(6) 0.0015(6) 0.0004(6)
C16 0.0227(8) 0.0190(7) 0.0216(8) 0.0026(6) 0.0026(6) 0.0021(6)
C17 0.0276(8) 0.0255(8) 0.0223(8) 0.0011(7) 0.0025(6) 0.0077(6)
C18 0.0244(8) 0.0383(9) 0.0188(8) 0.0016(7) 0.0021(6) -0.0005(7)

loop_
_atom_type_symbol
_atom_type_description
_atom_type_scat_dispersion_real
_atom_type_scat_dispersion_imag
_atom_type_scat_source
C C 0.0033 0.0016 'International Tables Vol C Tables 4.2.6.8 and 6.1.1.4'
H H 0.0000 0.0000 'International Tables Vol C Tables 4.2.6.8 and 6.1.1.4'
O O 0.0106 0.0060 'International Tables Vol C Tables 4.2.6.8 and 6.1.1.4'

loop_
_geom_angle_atom_site_label_1
_geom_angle_atom_site_label_2
_geom_angle_atom_site_label_3
_geom_angle
_geom_angle_publ_flag
C1 O1 C8 118.70(11) no
C4 O3 C18 114.63(11) yes
C5 O4 C10 104.67(11) no
C6 O5 C10 104.64(11) no
C12 O6 C17 116.46(11) yes
C2 C1 O1 124.54(13) no
C2 C1 H1 117.7 no
O1 C1 H1 117.7 no
C1 C2 C3 120.23(13) yes
C1 C2 C11 119.22(13) no
C3 C2 C11 120.42(12) no
O2 C3 C2 121.48(13) no
O2 C3 C9 123.79(13) no
C2 C3 C9 114.72(12) no
C5 C4 O3 118.10(13) no
C5 C4 C9 117.58(13) no
O3 C4 C9 124.26(13) no
C4 C5 O4 127.75(13) no
C4 C5 C6 122.54(14) no
O4 C5 C6 109.66(12) no
C7 C6 O5 127.82(13) no
C7 C6 C5 122.59(13) no
O5 C6 C5 109.56(13) no
C6 C7 C8 115.21(13) no
C6 C7 H7 122.4 no
C8 C7 H7 122.4 no
O1 C8 C9 122.02(13) no
O1 C8 C7 113.30(12) no
C9 C8 C7 124.67(13) no
C8 C9 C4 117.40(13) no
C8 C9 C3 119.12(13) no
C4 C9 C3 123.46(13) yes
O4 C10 O5 106.94(12) yes
O4 C10 H10A 110.3 no
O5 C10 H10A 110.3 no
O4 C10 H10B 110.3 no
O5 C10 H10B 110.3 no
H10A C10 H10B 108.6 no
C16 C11 C12 118.77(13) no
C16 C11 C2 120.03(13) no
C12 C11 C2 121.20(13) no
O6 C12 C13 124.01(13) no
O6 C12 C11 115.90(12) no
C13 C12 C11 120.09(13) no
C14 C13 C12 119.63(14) no
C14 C13 H13 120.2 no
C12 C13 H13 120.2 no
C15 C14 C13 121.04(14) no
C15 C14 H14 119.5 no
C13 C14 H14 119.5 no
C14 C15 C16 119.14(14) no
C14 C15 H15 120.4 no
C16 C15 H15 120.4 no
C11 C16 C15 121.25(14) no
C11 C16 H16 119.4 no
C15 C16 H16 119.4 no
O6 C17 H17A 109.5 no
O6 C17 H17B 109.5 no
H17A C17 H17B 109.5 no
O6 C17 H17C 109.5 no
H17A C17 H17C 109.5 no
H17B C17 H17C 109.5 no
O3 C18 H18A 109.5 no
O3 C18 H18B 109.5 no
H18A C18 H18B 109.5 no
O3 C18 H18C 109.5 no
H18A C18 H18C 109.5 no
H18B C18 H18C 109.5 no

loop_
_geom_bond_atom_site_label_1
_geom_bond_atom_site_label_2
_geom_bond_distance
_geom_bond_publ_flag
O1 C1 1.3547(18) yes
O1 C8 1.3714(18) yes
O2 C3 1.2364(17) yes
O3 C4 1.3712(18) yes
O3 C18 1.4358(19) no
O4 C5 1.3772(18) yes
O4 C10 1.4366(19) no
O5 C6 1.3759(17) yes
O5 C10 1.4425(19) no
O6 C12 1.3715(18) yes
O6 C17 1.4364(18) no
C1 C2 1.342(2) yes
C1 H1 0.9500 no
C2 C3 1.461(2) no
C2 C11 1.494(2) yes
C3 C9 1.478(2) no
C4 C5 1.371(2) no
C4 C9 1.431(2) no
C5 C6 1.389(2) yes
C6 C7 1.363(2) no
C7 C8 1.403(2) no
C7 H7 0.9500 no
C8 C9 1.402(2) no
C10 H10A 0.9900 no
C10 H10B 0.9900 no
C11 C16 1.389(2) no
C11 C12 1.407(2) no
C12 C13 1.396(2) no
C13 C14 1.385(2) no
C13 H13 0.9500 no
C14 C15 1.384(2) no
C14 H14 0.9500 no
C15 C16 1.391(2) no
C15 H15 0.9500 no
C16 H16 0.9500 no
C17 H17A 0.9800 no
C17 H17B 0.9800 no
C17 H17C 0.9800 no
C18 H18A 0.9800 no
C18 H18B 0.9800 no
C18 H18C 0.9800 no

loop_
_geom_hbond_atom_site_label_D
_geom_hbond_atom_site_label_H
_geom_hbond_atom_site_label_A
_geom_hbond_site_symmetry_A
_geom_hbond_distance_DH
_geom_hbond_distance_HA
_geom_hbond_distance_DA
_geom_hbond_angle_DHA
C18 H18A O2 . 0.98 2.32 2.988(2) 124
C1 H1 O2 2_655 0.95 2.41 3.3393(19) 165
C7 H7 O5 3_776 0.95 2.55 3.4276(19) 153
C13 H13 O2 3_675 0.95 2.59 3.496(2) 158
C15 H15 O4 1_455 0.95 2.60 3.377(2) 139

loop_
_geom_torsion_atom_site_label_1
_geom_torsion_atom_site_label_2
_geom_torsion_atom_site_label_3
_geom_torsion_atom_site_label_4
_geom_torsion
_geom_torsion_publ_flag
C9 C4 O3 C18 76.51(17) yes
C11 C12 O6 C17 -172.77(12) yes

loop_
_cod_related_entry_id
_cod_related_entry_database
_cod_related_entry_code
1 ChemSpider 21130264
